data_7204680
loop_
_publ_author_name
'Dey, Archan'
'Jetti, Ram K. R.'
'Boese, Roland'
'Desiraju, Gautam R.'

_publ_section_title
;
 Supramolecular equivalence of halogen, ethynyl and hydroxy groups. A
 comparison of the crystal structures of some 4-substituted anilines
;
_journal_issue 43
_journal_name_full CrystEngComm
_journal_page_first 248
_journal_paper_doi 10.1039/b304785g
_journal_volume 5
_journal_year 2003
_chemical_formula_moiety 'C6 H6 I N'
_chemical_formula_sum 'C6 H6 I N'
_chemical_formula_weight 219.02
_chemical_melting_point 364
_chemical_name_common 4-iodoaniline
_chemical_name_systematic
; 
4-iodoaniline 
;
_space_group_IT_number 4
_symmetry_cell_setting monoclinic
_symmetry_space_group_name_Hall 'P 2yb'
_symmetry_space_group_name_H-M 'P 1 21 1'
_atom_sites_solution_hydrogens geom
_atom_sites_solution_primary direct
_atom_sites_solution_secondary difmap
_audit_creation_method SHELXL-97
_cell_angle_alpha 90.00
_cell_angle_beta 109.790(13)
_cell_angle_gamma 90.00
_cell_formula_units_Z 2
_cell_length_a 8.422(7)
_cell_length_b 4.965(4)
_cell_length_c 8.645(7)
_cell_measurement_reflns_used 3102
_cell_measurement_temperature 203(2)
_cell_measurement_theta_max 57.26
_cell_measurement_theta_min 5.01
_cell_volume 340.1(5)
_computing_cell_refinement
;                                                                       
BRUKER AXS SAINT program Vers.6.01                                      
;
_computing_data_collection 'BRUKER AXS SMART Vers. 5.054 1997/98'
_computing_data_reduction
;                                                                       
BRUKER AXS SAINT program Vers.6.01                                      
;
_computing_molecular_graphics
;                                                                       
BRUKER AXS SHELXTL Vers.6.12, DOS/WIN95/NT/2000/ME                      
;
_computing_publication_material
;                                                                       
BRUKER AXS SHELXTL Vers.6.12, DOS/WIN95/NT/2000/ME                      
;
_computing_structure_refinement
;                                                                       
BRUKER AXS SHELXTL Vers.6.12, DOS/WIN95/NT/2000/ME                      
;
_computing_structure_solution
;                                                                       
BRUKER AXS SHELXTL Vers.6.12, DOS/WIN95/NT/2000/ME                      
;
_diffrn_ambient_temperature 203(2)
_diffrn_detector_area_resol_mean 512
_diffrn_measured_fraction_theta_full 0.970
_diffrn_measured_fraction_theta_max 0.970
_diffrn_measurement_device_type 'Siemens SMART CCD area detector system'
_diffrn_measurement_method
;                                                                         
Full sphere data collection                                              
in omega at 0.3 deg scan width,                                          
two runs with 720 frames, phi =  0, 270(deg)                             
two runs with 436 frames, phi = 88, 180 deg)                             
;
_diffrn_radiation_monochromator graphite
_diffrn_radiation_source 'fine-focus sealed tube'
_diffrn_radiation_type MoK\a
_diffrn_radiation_wavelength 0.71073
_diffrn_reflns_av_R_equivalents 0.0334
_diffrn_reflns_av_sigmaI/netI 0.0514
_diffrn_reflns_limit_h_max 11
_diffrn_reflns_limit_h_min -11
_diffrn_reflns_limit_k_max 6
_diffrn_reflns_limit_k_min -6
_diffrn_reflns_limit_l_max 8
_diffrn_reflns_limit_l_min -11
_diffrn_reflns_number 2964
_diffrn_reflns_theta_full 28.63
_diffrn_reflns_theta_max 28.63
_diffrn_reflns_theta_min 2.50
_exptl_absorpt_coefficient_mu 4.599
_exptl_absorpt_correction_T_max 0.550
_exptl_absorpt_correction_T_min 0.326
_exptl_absorpt_correction_type empirical
_exptl_absorpt_process_details
;                                            
Siemens SADABS program multi-scan V2.03    
R.H. Blessing, Acta Cryst. (1995) A51 33-38
;
_exptl_crystal_colour yellow
_exptl_crystal_density_diffrn 2.138
_exptl_crystal_density_meas ?
_exptl_crystal_density_method .
_exptl_crystal_description plate
_exptl_crystal_F_000 204
_exptl_crystal_size_max 0.47
_exptl_crystal_size_mid 0.21
_exptl_crystal_size_min 0.13
_refine_diff_density_max 1.240
_refine_diff_density_min -1.074
_refine_diff_density_rms 0.148
_refine_ls_abs_structure_details
;
Flack H D (1983), Acta Cryst. A39, 876-881
;
_refine_ls_abs_structure_Flack 0.13(6)
_refine_ls_extinction_method none
_refine_ls_goodness_of_fit_ref 1.030
_refine_ls_hydrogen_treatment mixed
_refine_ls_matrix_type full
_refine_ls_number_parameters 73
_refine_ls_number_reflns 1630
_refine_ls_number_restraints 1
_refine_ls_restrained_S_all 1.030
_refine_ls_R_factor_all 0.0423
_refine_ls_R_factor_gt 0.0391
_refine_ls_shift/su_max 0.000
_refine_ls_shift/su_mean 0.000
_refine_ls_structure_factor_coef Fsqd
_refine_ls_weighting_details 'calc w=1/[\s^2^(Fo^2^)+(0.0579P)^2^+0.0000P] where P=(Fo^2^+2Fc^2^)/3'
_refine_ls_weighting_scheme calc
_refine_ls_wR_factor_gt 0.0958
_refine_ls_wR_factor_ref 0.0974
_reflns_number_gt 1463
_reflns_number_total 1630
_reflns_threshold_expression >2sigma(I)
_cod_data_source_file b304785g.txt
_cod_data_source_block aibdju0m
_cod_depositor_comments
;
The following automatic conversions were performed:
'_symmetry_cell_setting' value 'Monoclinic' changed to 'monoclinic'
according to '/home/adriana/struct/CIF-dictionaries/cif_core.dic'
dictionary named 'cif_core.dic' version 2.4.1 from 2010-06-29.

Automatic conversion script
Id: cif_fix_enum 1555 2011-01-17 13:19:09Z saulius 

The following automatic conversions were performed:

'_chemical_melting_point' value '364K' was changed to '364' - the
value should be numeric and without a unit designator.

Automatic conversion script
Id: cif_fix_values 1569 2011-02-09 13:29:24Z adriana 
;
_cod_original_cell_volume 340.2(5)
_cod_original_sg_symbol_H-M 'P 21'
_cod_database_code 7204680

loop_
_symmetry_equiv_pos_as_xyz
'x, y, z'
'-x, y+1/2, -z'

loop_
_atom_site_label
_atom_site_type_symbol
_atom_site_fract_x
_atom_site_fract_y
_atom_site_fract_z
_atom_site_U_iso_or_equiv
_atom_site_adp_type
_atom_site_occupancy
_atom_site_symmetry_multiplicity
_atom_site_calc_flag
_atom_site_refinement_flags
_atom_site_disorder_assembly
_atom_site_disorder_group
I1 I 0.81402(3) 0.0133(3) 0.37331(3) 0.05116(16) Uani 1 1 d . . .
N1 N 0.0588(6) 0.3909(10) 0.1151(6) 0.0442(10) Uani 1 1 d . . .
H1A H 0.0066 0.3868 0.1924 0.053 Uiso 1 1 d R . .
H1B H 0.0413 0.4983 0.0610 0.053 Uiso 1 1 d R . .
C1 C 0.2277(7) 0.3105(10) 0.1722(6) 0.0372(9) Uani 1 1 d . . .
C2 C 0.2794(7) 0.0931(11) 0.2786(6) 0.0427(11) Uani 1 1 d . . .
H2 H 0.1997 0.0043 0.3147 0.051 Uiso 1 1 d R . .
C3 C 0.4447(6) 0.0040(17) 0.3338(5) 0.0390(9) Uani 1 1 d . . .
H3 H 0.4771 -0.1440 0.4054 0.047 Uiso 1 1 d R . .
C4 C 0.5620(6) 0.1381(11) 0.2809(6) 0.0376(10) Uani 1 1 d . . .
C5 C 0.5125(8) 0.3490(12) 0.1724(7) 0.0436(11) Uani 1 1 d . . .
H5 H 0.5921 0.4354 0.1351 0.052 Uiso 1 1 d R . .
C6 C 0.3465(9) 0.4351(11) 0.1179(7) 0.0463(14) Uani 1 1 d . . .
H6 H 0.3140 0.5796 0.0435 0.056 Uiso 1 1 d R . .

loop_
_atom_site_aniso_label
_atom_site_aniso_U_11
_atom_site_aniso_U_22
_atom_site_aniso_U_33
_atom_site_aniso_U_23
_atom_site_aniso_U_13
_atom_site_aniso_U_12
I1 0.03268(19) 0.0683(3) 0.0489(2) 0.0031(3) 0.00915(12) 0.0027(2)
N1 0.036(2) 0.045(2) 0.046(2) 0.005(2) 0.0068(19) 0.0046(19)
C1 0.037(2) 0.037(2) 0.033(2) -0.0071(19) 0.0064(18) 0.000(2)
C2 0.039(2) 0.046(3) 0.041(2) 0.0021(18) 0.0122(19) -0.0010(18)
C3 0.0407(19) 0.038(2) 0.0361(17) 0.003(4) 0.0103(14) 0.010(4)
C4 0.035(2) 0.040(2) 0.036(2) -0.0073(18) 0.0098(18) -0.0034(19)
C5 0.050(3) 0.043(3) 0.043(2) -0.002(2) 0.023(2) -0.008(2)
C6 0.060(4) 0.040(3) 0.036(2) -0.0001(17) 0.013(2) -0.001(2)

loop_
_atom_type_symbol
_atom_type_description
_atom_type_scat_dispersion_real
_atom_type_scat_dispersion_imag
_atom_type_scat_source
C C 0.0033 0.0016 'International Tables Vol C Tables 4.2.6.8 and 6.1.1.4'
H H 0.0000 0.0000 'International Tables Vol C Tables 4.2.6.8 and 6.1.1.4'
N N 0.0061 0.0033 'International Tables Vol C Tables 4.2.6.8 and 6.1.1.4'
I I -0.4742 1.8119 'International Tables Vol C Tables 4.2.6.8 and 6.1.1.4'

loop_
_geom_angle_atom_site_label_1
_geom_angle_atom_site_label_2
_geom_angle_atom_site_label_3
_geom_angle
_geom_angle_site_symmetry_1
_geom_angle_site_symmetry_3
_geom_angle_publ_flag
C6 C1 C2 118.1(5) . . ?
C6 C1 N1 121.2(5) . . ?
C2 C1 N1 120.6(5) . . ?
C3 C2 C1 122.0(6) . . ?
C2 C3 C4 118.5(6) . . ?
C5 C4 C3 120.3(5) . . ?
C5 C4 I1 121.4(4) . . ?
C3 C4 I1 118.3(4) . . ?
C4 C5 C6 120.4(5) . . ?
C5 C6 C1 120.6(5) . . ?

loop_
_geom_bond_atom_site_label_1
_geom_bond_atom_site_label_2
_geom_bond_distance
_geom_bond_site_symmetry_2
_geom_bond_publ_flag
I1 C4 2.093(5) . ?
N1 C1 1.397(7) . ?
C1 C6 1.386(8) . ?
C1 C2 1.389(7) . ?
C2 C3 1.383(7) . ?
C3 C4 1.390(8) . ?
C4 C5 1.373(8) . ?
C5 C6 1.384(10) . ?

loop_
_cod_related_entry_id
_cod_related_entry_database
_cod_related_entry_code
1 ChemSpider 10431
